data_4503515
loop_
_publ_author_name
'Takao, Koichiro'
'Noda, Kyoko'
'Morita, Yasuji'
'Nishimura, Kenji'
'Ikeda, Yasuhisa'

_publ_section_title
;
 Molecular and Crystal Structures of Uranyl Nitrate Complexes
 withN-Alkylated 2-Pyrrolidone Derivatives: Design and Optimization of
 Promising Precipitant for Uranyl Ion
;
_journal_issue 7
_journal_name_full 'Crystal Growth &amp; Design'
_journal_page_first 2364
_journal_paper_doi 10.1021/cg7012254
_journal_volume 8
_journal_year 2008
_chemical_formula_moiety 'C18 H34 N4 O10 U '
_chemical_formula_sum 'C18 H34 N4 O10 U'
_chemical_formula_weight 704.52
_chemical_name_systematic
; 
 ? 
;
_space_group_IT_number 2
_symmetry_cell_setting triclinic
_symmetry_space_group_name_Hall '-P 1'
_symmetry_space_group_name_H-M 'P -1'
_atom_sites_solution_hydrogens geom
_atom_sites_solution_primary direct
_atom_sites_solution_secondary difmap
_audit_creation_method SHELXL-97
_cell_angle_alpha 109.64(2)
_cell_angle_beta 102.15(2)
_cell_angle_gamma 98.93(3)
_cell_formula_units_Z 1
_cell_length_a 7.001(2)
_cell_length_b 9.841(3)
_cell_length_c 10.152(3)
_cell_measurement_reflns_used 6392
_cell_measurement_temperature 173(2)
_cell_measurement_theta_max 27.5
_cell_measurement_theta_min 3.1
_cell_volume 624.3(4)
_computing_cell_refinement PROCESS-AUTO
_computing_data_collection PROCESS-AUTO
_computing_data_reduction CrystalStructure
_computing_structure_refinement 'SHELXL-97 (Sheldrick, 1997)'
_computing_structure_solution SIR92
_diffrn_ambient_temperature 173(2)
_diffrn_detector_area_resol_mean 10.00
_diffrn_measured_fraction_theta_full 0.993
_diffrn_measured_fraction_theta_max 0.993
_diffrn_measurement_device_type 'Rigaku RAXIS-RAPID'
_diffrn_measurement_method \w
_diffrn_radiation_monochromator graphite
_diffrn_radiation_source 'fine-focus sealed tube'
_diffrn_radiation_type MoK\a
_diffrn_radiation_wavelength 0.71075
_diffrn_reflns_av_R_equivalents 0.0549
_diffrn_reflns_av_sigmaI/netI 0.0460
_diffrn_reflns_limit_h_max 8
_diffrn_reflns_limit_h_min -9
_diffrn_reflns_limit_k_max 12
_diffrn_reflns_limit_k_min -12
_diffrn_reflns_limit_l_max 13
_diffrn_reflns_limit_l_min -13
_diffrn_reflns_number 5778
_diffrn_reflns_theta_full 27.48
_diffrn_reflns_theta_max 27.48
_diffrn_reflns_theta_min 3.07
_exptl_absorpt_coefficient_mu 6.557
_exptl_absorpt_correction_T_max 0.5601
_exptl_absorpt_correction_T_min 0.2437
_exptl_absorpt_correction_type numerical
_exptl_absorpt_process_details
;
    Higashi, T. (1999). Program for Absorption Correction.
    Rigaku Corporation, Tokyo, Japan.
;
_exptl_crystal_colour yellow
_exptl_crystal_density_diffrn 1.874
_exptl_crystal_density_method 'not measured'
_exptl_crystal_description platelet
_exptl_crystal_F_000 342
_exptl_crystal_size_max 0.30
_exptl_crystal_size_mid 0.30
_exptl_crystal_size_min 0.10
_refine_diff_density_max 2.899
_refine_diff_density_min -2.712
_refine_diff_density_rms 0.207
_refine_ls_extinction_coef 0.0091(19)
_refine_ls_extinction_expression Fc^*^=kFc[1+0.001xFc^2^\l^3^/sin(2\q)]^-1/4^
_refine_ls_extinction_method SHELXL
_refine_ls_goodness_of_fit_ref 1.080
_refine_ls_hydrogen_treatment constr
_refine_ls_matrix_type full
_refine_ls_number_parameters 153
_refine_ls_number_reflns 2845
_refine_ls_number_restraints 0
_refine_ls_restrained_S_all 1.080
_refine_ls_R_factor_all 0.0532
_refine_ls_R_factor_gt 0.0530
_refine_ls_shift/su_max 0.000
_refine_ls_shift/su_mean 0.000
_refine_ls_structure_factor_coef Fsqd
_refine_ls_weighting_details 'calc w=1/[\s^2^(Fo^2^)+(0.0606P)^2^+5.3166P] where P=(Fo^2^+2Fc^2^)/3'
_refine_ls_weighting_scheme calc
_refine_ls_wR_factor_gt 0.1363
_refine_ls_wR_factor_ref 0.1364
_reflns_number_gt 2837
_reflns_number_total 2845
_reflns_threshold_expression >2sigma(I)
_cod_data_source_file cg7012254-file017.cif
_cod_data_source_block UO2(NO3)2(L5f)2_(R=(1,2-Me2)Pro)
_cod_original_cell_volume 624.3(3)
_cod_database_code 4503515

loop_
_symmetry_equiv_pos_as_xyz
'x, y, z'
'-x, -y, -z'

loop_
_atom_site_label
_atom_site_type_symbol
_atom_site_fract_x
_atom_site_fract_y
_atom_site_fract_z
_atom_site_U_iso_or_equiv
_atom_site_adp_type
_atom_site_occupancy
_atom_site_symmetry_multiplicity
_atom_site_calc_flag
_atom_site_refinement_flags
U1 U 0.0000 0.0000 1.0000 0.04149(19) Uani 1 2 d S
O1 O -0.1648(9) 0.1124(7) 1.0476(7) 0.0456(13) Uani 1 1 d .
O2 O 0.0765(9) 0.1223(7) 0.8459(7) 0.0487(13) Uani 1 1 d .
O3 O -0.2240(10) -0.1129(8) 0.7418(7) 0.0540(15) Uani 1 1 d .
O4 O -0.2987(10) -0.2209(8) 0.8816(8) 0.0571(16) Uani 1 1 d .
O5 O -0.4798(12) -0.3062(10) 0.6542(9) 0.077(2) Uani 1 1 d .
N1 N 0.2328(15) 0.2346(13) 0.7231(14) 0.075(3) Uani 1 1 d .
N2 N -0.3401(12) -0.2171(9) 0.7543(9) 0.0526(17) Uani 1 1 d .
C1 C 0.2228(12) 0.1495(10) 0.7981(9) 0.0442(17) Uani 1 1 d .
C2 C 0.4061(13) 0.0863(10) 0.8063(10) 0.0482(18) Uani 1 1 d .
H2A H 0.4886 0.1201 0.9087 0.058 Uiso 1 1 calc R
H2B H 0.3659 -0.0239 0.7642 0.058 Uiso 1 1 calc R
C3 C 0.5208(17) 0.1439(14) 0.7196(13) 0.065(3) Uani 1 1 d .
H3A H 0.6614 0.1956 0.7792 0.078 Uiso 1 1 calc R
H3B H 0.5236 0.0607 0.6323 0.078 Uiso 1 1 calc R
C4 C 0.417(3) 0.249(2) 0.675(2) 0.107(6) Uani 1 1 d .
H4A H 0.5024 0.3521 0.7244 0.128 Uiso 1 1 calc R
H4B H 0.3840 0.2210 0.5686 0.128 Uiso 1 1 calc R
C5 C 0.059(3) 0.2929(16) 0.6732(15) 0.086(4) Uani 1 1 d .
H5 H -0.0340 0.2808 0.7333 0.103 Uiso 1 1 calc R
C6 C 0.107(3) 0.442(2) 0.701(3) 0.134(9) Uani 1 1 d .
H6 H 0.1974 0.4634 0.6417 0.161 Uiso 1 1 calc R
C7 C -0.068(2) 0.5165(15) 0.6849(19) 0.091(4) Uani 1 1 d .
H7A H -0.0147 0.6227 0.7084 0.109 Uiso 1 1 calc R
H7B H -0.1454 0.5049 0.7519 0.109 Uiso 1 1 calc R
H7C H -0.1551 0.4697 0.5845 0.109 Uiso 1 1 calc R
C8 C -0.0642(19) 0.2083(16) 0.5176(13) 0.076(3) Uani 1 1 d .
H8A H -0.1000 0.1018 0.4988 0.092 Uiso 1 1 calc R
H8B H 0.0144 0.2247 0.4527 0.092 Uiso 1 1 calc R
H8C H -0.1874 0.2430 0.4997 0.092 Uiso 1 1 calc R
C9 C 0.241(2) 0.5254(15) 0.8931(16) 0.090(5) Uani 1 1 d .
H9A H 0.2835 0.6336 0.9234 0.108 Uiso 1 1 calc R
H9B H 0.3591 0.4856 0.9110 0.108 Uiso 1 1 calc R
H9C H 0.1512 0.5019 0.9490 0.108 Uiso 1 1 calc R

loop_
_atom_site_aniso_label
_atom_site_aniso_U_11
_atom_site_aniso_U_22
_atom_site_aniso_U_33
_atom_site_aniso_U_23
_atom_site_aniso_U_13
_atom_site_aniso_U_12
U1 0.0395(3) 0.0367(2) 0.0461(3) 0.01457(17) 0.00833(17) 0.01109(16)
O1 0.035(3) 0.046(3) 0.056(3) 0.021(3) 0.013(2) 0.006(2)
O2 0.040(3) 0.055(3) 0.059(4) 0.030(3) 0.014(3) 0.012(3)
O3 0.049(3) 0.058(4) 0.048(3) 0.020(3) 0.006(3) 0.008(3)
O4 0.048(3) 0.057(4) 0.057(4) 0.017(3) 0.012(3) 0.004(3)
O5 0.060(4) 0.077(5) 0.058(4) 0.007(4) -0.003(4) -0.009(4)
N1 0.061(5) 0.090(7) 0.108(8) 0.072(7) 0.029(5) 0.030(5)
N2 0.041(4) 0.055(4) 0.054(4) 0.014(4) 0.012(3) 0.008(3)
C1 0.039(4) 0.045(4) 0.041(4) 0.014(3) 0.002(3) 0.010(3)
C2 0.042(4) 0.046(4) 0.053(5) 0.017(4) 0.012(4) 0.011(3)
C3 0.057(6) 0.076(7) 0.069(6) 0.027(6) 0.027(5) 0.022(5)
C4 0.095(10) 0.151(16) 0.159(16) 0.123(14) 0.076(11) 0.065(11)
C5 0.107(11) 0.071(8) 0.068(7) 0.020(6) 0.003(7) 0.034(7)
C6 0.146(17) 0.132(15) 0.24(3) 0.144(19) 0.131(19) 0.089(14)
C7 0.090(9) 0.054(6) 0.116(11) 0.019(7) 0.014(8) 0.034(6)
C8 0.063(7) 0.081(8) 0.056(6) 0.006(6) -0.002(5) 0.009(6)
C9 0.086(9) 0.055(6) 0.087(9) -0.002(6) -0.018(7) 0.019(6)

loop_
_atom_type_symbol
_atom_type_description
_atom_type_scat_dispersion_real
_atom_type_scat_dispersion_imag
_atom_type_scat_source
C C 0.0033 0.0016 'International Tables Vol C Tables 4.2.6.8 and 6.1.1.4'
H H 0.0000 0.0000 'International Tables Vol C Tables 4.2.6.8 and 6.1.1.4'
N N 0.0061 0.0033 'International Tables Vol C Tables 4.2.6.8 and 6.1.1.4'
O O 0.0106 0.0060 'International Tables Vol C Tables 4.2.6.8 and 6.1.1.4'
U U -9.6767 9.6646 'International Tables Vol C Tables 4.2.6.8 and 6.1.1.4'

loop_
_geom_angle_atom_site_label_1
_geom_angle_atom_site_label_2
_geom_angle_atom_site_label_3
_geom_angle
_geom_angle_site_symmetry_1
_geom_angle_site_symmetry_3
O1 U1 O1 180.000(2) . 2_557
O1 U1 O2 89.5(3) . .
O1 U1 O2 90.5(3) 2_557 .
O1 U1 O2 90.5(3) . 2_557
O1 U1 O2 89.5(3) 2_557 2_557
O2 U1 O2 180.0(3) . 2_557
O1 U1 O4 91.5(3) . 2_557
O1 U1 O4 88.5(3) 2_557 2_557
O2 U1 O4 65.2(2) . 2_557
O2 U1 O4 114.8(2) 2_557 2_557
O1 U1 O4 88.5(3) . .
O1 U1 O4 91.5(3) 2_557 .
O2 U1 O4 114.8(2) . .
O2 U1 O4 65.2(2) 2_557 .
O4 U1 O4 180.0 2_557 .
O1 U1 O3 89.2(3) . .
O1 U1 O3 90.8(3) 2_557 .
O2 U1 O3 64.5(2) . .
O2 U1 O3 115.5(2) 2_557 .
O4 U1 O3 129.7(2) 2_557 .
O4 U1 O3 50.3(2) . .
O1 U1 O3 90.8(3) . 2_557
O1 U1 O3 89.2(3) 2_557 2_557
O2 U1 O3 115.5(2) . 2_557
O2 U1 O3 64.5(2) 2_557 2_557
O4 U1 O3 50.3(2) 2_557 2_557
O4 U1 O3 129.7(2) . 2_557
O3 U1 O3 180.0(4) . 2_557
O1 U1 N2 91.3(3) . 2_557
O1 U1 N2 88.7(3) 2_557 2_557
O2 U1 N2 90.5(2) . 2_557
O2 U1 N2 89.5(2) 2_557 2_557
O4 U1 N2 25.3(2) 2_557 2_557
O4 U1 N2 154.7(2) . 2_557
O3 U1 N2 155.0(2) . 2_557
O3 U1 N2 25.0(2) 2_557 2_557
O1 U1 N2 88.7(3) . .
O1 U1 N2 91.3(3) 2_557 .
O2 U1 N2 89.5(2) . .
O2 U1 N2 90.5(2) 2_557 .
O4 U1 N2 154.7(2) 2_557 .
O4 U1 N2 25.3(2) . .
O3 U1 N2 25.0(2) . .
O3 U1 N2 155.0(2) 2_557 .
N2 U1 N2 179.999(1) 2_557 .
C1 O2 U1 136.4(6) . .
N2 O3 U1 97.7(5) . .
N2 O4 U1 97.5(5) . .
C1 N1 C4 114.3(9) . .
C1 N1 C5 121.9(11) . .
C4 N1 C5 123.2(11) . .
O5 N2 O3 123.0(9) . .
O5 N2 O4 122.5(9) . .
O3 N2 O4 114.5(7) . .
O5 N2 U1 179.7(8) . .
O3 N2 U1 57.3(4) . .
O4 N2 U1 57.2(4) . .
O2 C1 N1 123.5(8) . .
O2 C1 C2 127.7(8) . .
N1 C1 C2 108.6(8) . .
C3 C2 C1 105.2(8) . .
C3 C2 H2A 110.7 . .
C1 C2 H2A 110.7 . .
C3 C2 H2B 110.7 . .
C1 C2 H2B 110.7 . .
H2A C2 H2B 108.8 . .
C4 C3 C2 107.5(9) . .
C4 C3 H3A 110.2 . .
C2 C3 H3A 110.2 . .
C4 C3 H3B 110.2 . .
C2 C3 H3B 110.2 . .
H3A C3 H3B 108.5 . .
N1 C4 C3 103.9(10) . .
N1 C4 H4A 111.0 . .
C3 C4 H4A 111.0 . .
N1 C4 H4B 111.0 . .
C3 C4 H4B 111.0 . .
H4A C4 H4B 109.0 . .
C6 C5 N1 114.3(15) . .
C6 C5 C8 109.7(16) . .
N1 C5 C8 115.3(12) . .
C6 C5 H5 105.5 . .
N1 C5 H5 105.5 . .
C8 C5 H5 105.5 . .
C5 C6 C7 116.9(18) . .
C5 C6 C9 103.2(14) . .
C7 C6 C9 104.8(15) . .
C5 C6 H6 110.5 . .
C7 C6 H6 110.5 . .
C9 C6 H6 110.5 . .
C6 C7 H7A 109.5 . .
C6 C7 H7B 109.5 . .
H7A C7 H7B 109.5 . .
C6 C7 H7C 109.5 . .
H7A C7 H7C 109.5 . .
H7B C7 H7C 109.5 . .
C5 C8 H8A 109.5 . .
C5 C8 H8B 109.5 . .
H8A C8 H8B 109.5 . .
C5 C8 H8C 109.5 . .
H8A C8 H8C 109.5 . .
H8B C8 H8C 109.5 . .
C6 C9 H9A 109.5 . .
C6 C9 H9B 109.5 . .
H9A C9 H9B 109.5 . .
C6 C9 H9C 109.5 . .
H9A C9 H9C 109.5 . .
H9B C9 H9C 109.5 . .

loop_
_geom_bond_atom_site_label_1
_geom_bond_atom_site_label_2
_geom_bond_distance
_geom_bond_site_symmetry_2
U1 O1 1.749(6) .
U1 O1 1.749(6) 2_557
U1 O2 2.367(6) .
U1 O2 2.367(6) 2_557
U1 O4 2.514(7) 2_557
U1 O4 2.514(7) .
U1 O3 2.517(7) .
U1 O3 2.517(7) 2_557
U1 N2 2.965(8) 2_557
U1 N2 2.965(8) .
O2 C1 1.251(11) .
O3 N2 1.265(11) .
O4 N2 1.278(11) .
O5 N2 1.215(11) .
N1 C1 1.311(13) .
N1 C4 1.475(17) .
N1 C5 1.491(16) .
C1 C2 1.509(12) .
C2 C3 1.495(15) .
C2 H2A 0.9900 .
C2 H2B 0.9900 .
C3 C4 1.484(18) .
C3 H3A 0.9900 .
C3 H3B 0.9900 .
C4 H4A 0.9900 .
C4 H4B 0.9900 .
C5 C6 1.37(2) .
C5 C8 1.501(17) .
C5 H5 1.0000 .
C6 C7 1.53(2) .
C6 C9 1.81(3) .
C6 H6 1.0000 .
C7 H7A 0.9800 .
C7 H7B 0.9800 .
C7 H7C 0.9800 .
C8 H8A 0.9800 .
C8 H8B 0.9800 .
C8 H8C 0.9800 .
C9 H9A 0.9800 .
C9 H9B 0.9800 .
C9 H9C 0.9800 .

loop_
_geom_torsion_atom_site_label_1
_geom_torsion_atom_site_label_2
_geom_torsion_atom_site_label_3
_geom_torsion_atom_site_label_4
_geom_torsion
_geom_torsion_site_symmetry_1
O1 U1 O2 C1 153.0(9) .
O1 U1 O2 C1 -27.0(9) 2_557
O2 U1 O2 C1 -151(91) 2_557
O4 U1 O2 C1 61.1(8) 2_557
O4 U1 O2 C1 -118.9(8) .
O3 U1 O2 C1 -117.7(9) .
O3 U1 O2 C1 62.3(9) 2_557
N2 U1 O2 C1 61.7(9) 2_557
N2 U1 O2 C1 -118.3(9) .
O1 U1 O3 N2 -88.7(6) .
O1 U1 O3 N2 91.3(6) 2_557
O2 U1 O3 N2 -178.6(6) .
O2 U1 O3 N2 1.4(6) 2_557
O4 U1 O3 N2 180.0(5) 2_557
O4 U1 O3 N2 0.0(5) .
O3 U1 O3 N2 -18(17) 2_557
N2 U1 O3 N2 180.001(1) 2_557
O1 U1 O4 N2 90.2(6) .
O1 U1 O4 N2 -89.8(6) 2_557
O2 U1 O4 N2 1.4(6) .
O2 U1 O4 N2 -178.6(6) 2_557
O4 U1 O4 N2 -77(20) 2_557
O3 U1 O4 N2 0.0(5) .
O3 U1 O4 N2 -180.0(5) 2_557
N2 U1 O4 N2 179.999(1) 2_557
U1 O3 N2 O5 179.8(9) .
U1 O3 N2 O4 0.0(8) .
U1 O4 N2 O5 -179.9(9) .
U1 O4 N2 O3 0.0(8) .
O1 U1 N2 O5 -66(100) .
O1 U1 N2 O5 114(100) 2_557
O2 U1 N2 O5 -156(100) .
O2 U1 N2 O5 24(100) 2_557
O4 U1 N2 O5 -157(100) 2_557
O4 U1 N2 O5 23(100) .
O3 U1 N2 O5 -157(100) .
O3 U1 N2 O5 23(100) 2_557
N2 U1 N2 O5 -13(100) 2_557
O1 U1 N2 O3 90.8(6) .
O1 U1 N2 O3 -89.2(6) 2_557
O2 U1 N2 O3 1.3(6) .
O2 U1 N2 O3 -178.7(6) 2_557
O4 U1 N2 O3 0.0(9) 2_557
O4 U1 N2 O3 180.0(9) .
O3 U1 N2 O3 180.000(2) 2_557
N2 U1 N2 O3 144(15) 2_557
O1 U1 N2 O4 -89.1(6) .
O1 U1 N2 O4 90.9(6) 2_557
O2 U1 N2 O4 -178.7(6) .
O2 U1 N2 O4 1.3(6) 2_557
O4 U1 N2 O4 179.999(2) 2_557
O3 U1 N2 O4 -180.0(9) .
O3 U1 N2 O4 0.0(9) 2_557
N2 U1 N2 O4 -36(15) 2_557
U1 O2 C1 N1 -173.0(8) .
U1 O2 C1 C2 11.2(14) .
C4 N1 C1 O2 -178.9(13) .
C5 N1 C1 O2 -7.2(18) .
C4 N1 C1 C2 -2.4(16) .
C5 N1 C1 C2 169.3(11) .
O2 C1 C2 C3 174.4(9) .
N1 C1 C2 C3 -1.9(11) .
C1 C2 C3 C4 5.4(15) .
C1 N1 C4 C3 6(2) .
C5 N1 C4 C3 -165.9(13) .
C2 C3 C4 N1 -6.6(18) .
C1 N1 C5 C6 132.5(17) .
C4 N1 C5 C6 -57(2) .
C1 N1 C5 C8 -99.1(17) .
C4 N1 C5 C8 72(2) .
N1 C5 C6 C7 -166.4(16) .
C8 C5 C6 C7 62(2) .
N1 C5 C6 C9 -51.9(17) .
C8 C5 C6 C9 176.8(13) .
